data_4114653
loop_
_publ_author_name
'Ki-Min Park'
'Soo-Young Kim'
'Jungseok Heo'
'Dongmok Whang'
'Shigeru Sakamoto'
'Kentaro Yamaguchi'
'Kimoon Kim'

_publ_section_title
;
 Designed Self-Assembly of Molecular Necklaces
;
_journal_name_full 'Journal of the American Chemical Society'
_journal_page_first 2140
_journal_page_last 2147
_journal_paper_doi 10.1021/ja011654q
_journal_volume 124
_journal_year 2002
_chemical_formula_sum 'C162 H378 N102 O159 Pt3'
_chemical_formula_weight 6884.93
_chemical_name_systematic
; 
 ? 
;
_space_group_IT_number 176
_symmetry_cell_setting hexagonal
_symmetry_space_group_name_Hall '-P 6c'
_symmetry_space_group_name_H-M 'P 63/m'
_atom_sites_solution_hydrogens geom
_atom_sites_solution_primary direct
_atom_sites_solution_secondary difmap
_audit_creation_method SHELXL
_cell_angle_alpha 90.00
_cell_angle_beta 90.00
_cell_angle_gamma 120.00
_cell_formula_units_Z 2
_cell_length_a 26.70740(10)
_cell_length_b 26.70740(10)
_cell_length_c 23.3649(2)
_cell_measurement_temperature 188(2)
_cell_volume 14433.04(15)
_computing_cell_refinement 'Bruker SMART'
_computing_data_collection 'Bruker SMART'
_computing_data_reduction 'Bruker SHELXTL'
_computing_molecular_graphics 'Bruker SHELXTL'
_computing_publication_material 'Bruker SHELXTL'
_computing_structure_refinement 'SHELXL-97 (Sheldrick, 1997)'
_computing_structure_solution 'SHELXS-97 (Sheldrick, 1990)'
_diffrn_ambient_temperature 188(2)
_diffrn_measurement_device 'Siemens Smart CCD'
_diffrn_measurement_method 'Omega w scans'
_diffrn_radiation_monochromator graphite
_diffrn_radiation_source 'fine-focus sealed tube'
_diffrn_radiation_type MoK\a
_diffrn_radiation_wavelength 0.71073
_diffrn_reflns_av_R_equivalents 0.0480
_diffrn_reflns_av_sigmaI/netI 0.0256
_diffrn_reflns_limit_h_max 23
_diffrn_reflns_limit_h_min -29
_diffrn_reflns_limit_k_max 29
_diffrn_reflns_limit_k_min -27
_diffrn_reflns_limit_l_max 25
_diffrn_reflns_limit_l_min -25
_diffrn_reflns_number 59563
_diffrn_reflns_theta_max 23.21
_diffrn_reflns_theta_min 2.48
_exptl_absorpt_coefficient_mu 1.575
_exptl_absorpt_correction_T_max 1.000000
_exptl_absorpt_correction_T_min 0.854562
_exptl_absorpt_correction_type SADABS
_exptl_crystal_colour colorless
_exptl_crystal_density_diffrn 1.584
_exptl_crystal_description block
_exptl_crystal_F_000 7140
_exptl_crystal_size_max 0.50
_exptl_crystal_size_mid 0.50
_exptl_crystal_size_min 0.40
_refine_diff_density_max 1.807
_refine_diff_density_min -1.615
_refine_diff_density_rms 0.125
_refine_ls_extinction_method none
_refine_ls_goodness_of_fit_all 1.066
_refine_ls_goodness_of_fit_obs 1.121
_refine_ls_matrix_type full
_refine_ls_number_parameters 629
_refine_ls_number_reflns 7075
_refine_ls_number_restraints 0
_refine_ls_restrained_S_all 1.066
_refine_ls_restrained_S_obs 1.121
_refine_ls_R_factor_all 0.1174
_refine_ls_R_factor_obs 0.0957
_refine_ls_shift/esd_max -1.879
_refine_ls_shift/esd_mean 0.058
_refine_ls_structure_factor_coef Fsqd
_refine_ls_weighting_details 'w=1/[\s^2^(Fo^2^)+(0.1384P)^2^+90.0523P] where P=(Fo^2^+2Fc^2^)/3'
_refine_ls_weighting_scheme calc
_refine_ls_wR_factor_all 0.2770
_refine_ls_wR_factor_obs 0.2523
_reflns_number_observed 5408
_reflns_number_total 7075
_reflns_observed_criterion >2sigma(I)
_cod_data_source_file ja011654q_1.cif
_cod_data_source_block MN44T
_cod_depositor_comments
;
The following automatic conversions were performed:

'_refine_ls_weighting_scheme' value 'calc
w=1/[\s^2^(Fo^2^)+(0.1384P)^2^+90.0523P] where P=(Fo^2^+2Fc^2^)/3'
was changed to 'calc'. New tag '_refine_ls_weighting_details' was
created. The value of the new tag was set to
'w=1/[\s^2^(Fo^2^)+(0.1384P)^2^+90.0523P] where P=(Fo^2^+2Fc^2^)/3'.

Automatic conversion script
Id: cif_fix_values 3143 2015-03-26 13:38:13Z robertas 
;
_cod_original_cell_volume 14433.03(15)
_cod_database_code 4114653

loop_
_symmetry_equiv_pos_as_xyz
'x, y, z'
'-y, x-y, z'
'-x+y, -x, z'
'-x, -y, z+1/2'
'y, -x+y, z+1/2'
'x-y, x, z+1/2'
'-x, -y, -z'
'y, -x+y, -z'
'x-y, x, -z'
'x, y, -z-1/2'
'-y, x-y, -z-1/2'
'-x+y, -x, -z-1/2'

loop_
_atom_site_aniso_label
_atom_site_aniso_U_11
_atom_site_aniso_U_22
_atom_site_aniso_U_33
_atom_site_aniso_U_23
_atom_site_aniso_U_13
_atom_site_aniso_U_12
Pt 0.0353(4) 0.0341(4) 0.2963(14) 0.000 0.000 0.0192(3)
O1 0.050(5) 0.052(6) 0.088(7) 0.000 0.000 0.031(4)
O2 0.062(4) 0.075(5) 0.069(4) 0.010(4) -0.006(3) 0.035(4)
O3 0.051(4) 0.049(4) 0.097(5) 0.016(3) 0.000(3) 0.030(3)
O4 0.041(5) 0.046(5) 0.096(7) 0.000 0.000 0.029(4)
O5 0.045(5) 0.040(5) 0.088(7) 0.000 0.000 0.021(4)
O6 0.058(4) 0.076(5) 0.073(4) -0.033(4) -0.019(3) 0.041(4)
O7 0.062(4) 0.064(4) 0.096(5) -0.033(4) -0.019(4) 0.037(4)
O8 0.063(5) 0.034(5) 0.086(6) 0.000 0.000 0.031(4)
N1 0.054(4) 0.048(4) 0.056(4) -0.002(4) -0.006(4) 0.025(4)
N2 0.055(5) 0.073(6) 0.058(5) 0.004(4) -0.006(4) 0.031(4)
N3 0.057(5) 0.095(7) 0.047(5) 0.005(4) -0.004(4) 0.034(5)
N4 0.053(5) 0.080(6) 0.050(4) 0.012(4) -0.004(4) 0.033(4)
N5 0.037(4) 0.057(5) 0.066(5) 0.013(4) -0.001(3) 0.021(4)
N6 0.045(4) 0.046(4) 0.052(4) 0.015(3) 0.009(3) 0.031(3)
N7 0.044(4) 0.051(4) 0.071(5) -0.012(4) -0.007(4) 0.022(4)
N8 0.050(5) 0.070(5) 0.058(5) -0.017(4) -0.012(4) 0.025(4)
N9 0.050(5) 0.092(6) 0.053(5) -0.016(5) -0.008(4) 0.032(5)
N10 0.055(5) 0.071(5) 0.050(4) -0.015(4) -0.005(4) 0.031(4)
N11 0.050(4) 0.066(5) 0.051(4) -0.015(4) -0.010(3) 0.029(4)
N12 0.034(3) 0.035(3) 0.055(4) -0.006(3) -0.007(3) 0.018(3)
N13 0.035(6) 0.023(6) 0.199(17) 0.000 0.000 0.017(5)
N14 0.038(5) 0.036(5) 0.089(8) 0.000 0.000 0.021(5)
N15 0.034(5) 0.029(5) 0.048(5) 0.000 0.000 0.015(4)
N16 0.043(6) 0.032(6) 0.123(11) 0.000 0.000 0.014(5)
N17 0.052(9) 0.036(8) 0.191(25) 0.017(9) 0.024(10) 0.029(7)
N18 0.041(7) 0.033(7) 0.399(33) 0.000 0.000 0.020(6)
C1 0.032(6) 0.056(8) 0.068(9) 0.000 0.000 0.025(6)
C2 0.047(5) 0.071(6) 0.067(6) 0.003(5) -0.015(5) 0.034(5)
C3 0.059(6) 0.081(7) 0.035(5) 0.000(5) -0.015(4) 0.038(6)
C4 0.055(6) 0.096(8) 0.062(6) 0.018(6) -0.011(5) 0.032(6)
C5 0.047(5) 0.055(5) 0.048(5) 0.015(4) -0.003(4) 0.023(5)
C6 0.046(5) 0.041(5) 0.081(7) 0.021(5) 0.008(5) 0.020(4)
C7 0.026(6) 0.025(5) 0.077(9) 0.000 0.000 0.006(5)
C8 0.037(4) 0.047(5) 0.070(5) -0.005(4) -0.008(4) 0.017(4)
C9 0.045(5) 0.082(7) 0.043(5) -0.018(5) -0.018(4) 0.024(5)
C10 0.062(6) 0.105(9) 0.036(5) -0.019(5) -0.012(4) 0.037(6)
C11 0.049(6) 0.127(10) 0.037(5) -0.005(6) 0.002(4) 0.040(6)
C12 0.053(5) 0.083(7) 0.044(5) 0.004(5) 0.003(4) 0.031(5)
C13 0.030(4) 0.033(4) 0.064(5) 0.009(4) 0.003(4) 0.015(3)
C14 0.041(7) 0.029(6) 0.080(10) 0.000 0.000 0.007(6)
C15 0.050(5) 0.052(5) 0.083(7) -0.027(5) -0.017(5) 0.022(5)
C16 0.053(6) 0.080(7) 0.048(6) -0.035(5) -0.011(5) 0.030(6)
C17 0.054(6) 0.100(8) 0.066(6) -0.032(6) -0.001(5) 0.032(6)
C18 0.048(5) 0.078(7) 0.050(5) -0.026(5) -0.008(4) 0.033(5)
C19 0.045(5) 0.060(5) 0.056(5) -0.008(4) 0.003(4) 0.032(4)
C20 0.031(6) 0.038(7) 0.064(8) 0.000 0.000 0.020(5)
C21 0.054(7) 0.045(7) 0.187(15) 0.029(8) 0.016(8) 0.026(6)
C22 0.048(6) 0.040(6) 0.143(11) 0.013(6) 0.008(6) 0.022(5)
C23 0.030(6) 0.032(7) 0.152(15) 0.000 0.000 0.020(6)
C24 0.039(6) 0.028(6) 0.102(10) 0.000 0.000 0.020(5)
C25 0.033(6) 0.025(5) 0.068(8) 0.000 0.000 0.013(5)
C26 0.045(7) 0.034(6) 0.078(9) 0.000 0.000 0.026(5)
C27 0.042(6) 0.030(5) 0.032(6) 0.000 0.000 0.014(5)
C28 0.043(6) 0.033(6) 0.054(7) 0.000 0.000 0.019(5)
C29 0.035(7) 0.035(7) 0.128(13) 0.000 0.000 0.019(6)
C30 0.035(6) 0.033(6) 0.083(9) 0.000 0.000 0.022(5)
C31 0.155(13) 0.054(6) 0.076(7) 0.005(6) 0.013(8) 0.057(8)
C32 0.164(14) 0.060(8) 0.107(10) -0.013(7) -0.012(10) 0.062(9)
C33 0.074(16) 0.064(15) 0.243(34) -0.024(18) -0.050(19) 0.043(13)
C34 0.065(12) 0.030(8) 0.425(47) 0.000 0.000 0.025(8)
N19 0.313(41) 0.573(80) 0.122(15) -0.017(27) -0.030(20) 0.390(57)
O9 0.261(20) 0.219(17) 0.124(11) -0.115(12) -0.050(11) 0.151(15)
O10 1.260(143) 0.373(46) 0.600(82) -0.041(54) -0.743(99) 0.310(73)
O11 0.192(15) 0.336(25) 0.138(11) 0.011(13) -0.060(11) 0.167(17)
N20 0.527(146) 0.115(35) 0.118(41) 0.065(33) 0.122(60) 0.106(60)
O12 0.118(18) 0.182(36) 0.105(22) 0.003(19) 0.002(15) 0.049(19)
O13 0.150(31) 0.534(105) 0.202(41) 0.264(62) -0.019(32) 0.002(44)
O14 0.503(173) 1.724(581) 0.672(227) 1.037(354) -0.464(169) -0.631(258)

loop_
_atom_site_label
_atom_site_type_symbol
_atom_site_fract_x
_atom_site_fract_y
_atom_site_fract_z
_atom_site_U_iso_or_equiv
_atom_site_thermal_displace_type
_atom_site_occupancy
_atom_site_calc_flag
_atom_site_refinement_flags
Pt Pt 0.44017(2) 0.30935(2) 0.2500 0.1211(5) Uani 1 d S
O1 O 0.7858(4) 0.7217(4) 0.2500 0.061(2) Uani 1 d S
O2 O 0.7139(3) 0.6714(3) 0.3746(3) 0.068(2) Uani 1 d .
O3 O 0.5646(3) 0.5766(3) 0.3652(3) 0.064(2) Uani 1 d .
O4 O 0.4844(3) 0.5163(4) 0.2500 0.058(2) Uani 1 d S
O5 O 0.7411(4) 0.9236(4) 0.2500 0.058(2) Uani 1 d S
O6 O 0.6604(3) 0.8637(3) 0.3626(3) 0.066(2) Uani 1 d .
O7 O 0.5057(3) 0.7660(3) 0.3713(3) 0.071(2) Uani 1 d .
O8 O 0.4323(4) 0.7138(3) 0.2500 0.058(2) Uani 1 d S
N1 N 0.8101(3) 0.8066(3) 0.2979(3) 0.052(2) Uani 1 d .
N2 N 0.7588(3) 0.7712(4) 0.3871(3) 0.062(2) Uani 1 d .
N3 N 0.6738(4) 0.7144(4) 0.4302(3) 0.068(2) Uani 1 d .
N4 N 0.5699(3) 0.6460(4) 0.4277(3) 0.061(2) Uani 1 d .
N5 N 0.4872(3) 0.5915(3) 0.3819(3) 0.055(2) Uani 1 d .
N6 N 0.4282(3) 0.5471(3) 0.2973(3) 0.044(2) Uani 1 d .
N7 N 0.7944(3) 0.8895(3) 0.2976(3) 0.056(2) Uani 1 d .
N8 N 0.7373(3) 0.8489(4) 0.3833(3) 0.061(2) Uani 1 d .
N9 N 0.6518(3) 0.7924(4) 0.4255(3) 0.066(2) Uani 1 d .
N10 N 0.5487(3) 0.7256(4) 0.4262(3) 0.059(2) Uani 1 d .
N11 N 0.4622(3) 0.6675(3) 0.3868(3) 0.055(2) Uani 1 d .
N12 N 0.4118(3) 0.6294(3) 0.2974(3) 0.041(2) Uani 1 d .
N13 N 0.5100(5) 0.3902(5) 0.2500 0.085(5) Uani 1 d S
N14 N 0.6055(4) 0.5980(4) 0.2500 0.053(3) Uani 1 d S
H14A H 0.5810(4) 0.5857(4) 0.2168 0.064 Uiso 0.50 calc PR
H14B H 0.5810(4) 0.5857(4) 0.2832 0.064 Uiso 0.50 calc PR
N15 N 0.6198(4) 0.8402(4) 0.2500 0.037(2) Uani 1 d S
H15A H 0.6440(4) 0.8552(4) 0.2832 0.045 Uiso 0.50 calc PR
H15B H 0.6440(4) 0.8552(4) 0.2168 0.045 Uiso 0.50 calc PR
N16 N 0.6558(5) 1.0438(4) 0.2500 0.068(3) Uani 1 d S
N17 N 0.4901(7) 0.2714(6) 0.2219(9) 0.090(8) Uani 0.50 d P
N18 N 0.3724(6) 0.2254(5) 0.2500 0.157(10) Uani 1 d S
C1 C 0.8002(5) 0.7725(6) 0.2500 0.051(3) Uani 1 d S
C2 C 0.8106(4) 0.7857(4) 0.3547(4) 0.060(2) Uani 1 d .
H2A H 0.8436(4) 0.8148(4) 0.3750(4) 0.072 Uiso 1 calc R
H2B H 0.8147(4) 0.7520(4) 0.3518(4) 0.072 Uiso 1 calc R
C3 C 0.7148(4) 0.7140(5) 0.3948(4) 0.057(2) Uani 1 d .
C4 C 0.6262(4) 0.6621(5) 0.4530(4) 0.074(3) Uani 1 d .
H4A H 0.6242(4) 0.6668(5) 0.4935(4) 0.088 Uiso 1 calc R
H4B H 0.6339(4) 0.6310(5) 0.4471(4) 0.088 Uiso 1 calc R
C5 C 0.5425(4) 0.6010(4) 0.3896(4) 0.051(2) Uani 1 d .
C6 C 0.4430(4) 0.5380(4) 0.3535(4) 0.057(2) Uani 1 d .
H6A H 0.4570(4) 0.5112(4) 0.3514(4) 0.068 Uiso 1 calc R
H6B H 0.4087(4) 0.5206(4) 0.3767(4) 0.068 Uiso 1 calc R
C7 C 0.4501(4) 0.5352(4) 0.2500 0.045(3) Uani 1 d S
C8 C 0.8325(4) 0.8671(4) 0.2827(4) 0.053(2) Uani 1 d .
H8 H 0.8707(4) 0.8912(4) 0.2977(4) 0.064 Uiso 1 calc R
C9 C 0.7481(4) 0.8108(4) 0.4191(4) 0.060(2) Uani 1 d .
H9 H 0.7782(4) 0.8322(4) 0.4464(4) 0.072 Uiso 1 calc R
C10 C 0.6889(4) 0.7720(5) 0.4491(4) 0.070(3) Uani 1 d .
H10 H 0.6919(4) 0.7756(5) 0.4901(4) 0.084 Uiso 1 calc R
C11 C 0.5329(4) 0.6684(6) 0.4480(4) 0.073(3) Uani 1 d .
H11 H 0.5293(4) 0.6667(6) 0.4890(4) 0.088 Uiso 1 calc R
C12 C 0.4739(4) 0.6276(5) 0.4182(4) 0.061(2) Uani 1 d .
H12 H 0.4440(4) 0.6052(5) 0.4453(4) 0.073 Uiso 1 calc R
C13 C 0.3898(3) 0.5692(3) 0.2829(4) 0.043(2) Uani 1 d .
H13 H 0.3517(3) 0.5449(3) 0.2980(4) 0.051 Uiso 1 calc R
C14 C 0.7733(5) 0.9030(5) 0.2500 0.055(3) Uani 1 d S
C15 C 0.7821(4) 0.9002(4) 0.3550(4) 0.063(3) Uani 1 d .
H15C H 0.7704(4) 0.9288(4) 0.3536(4) 0.076 Uiso 1 calc R
H15D H 0.8169(4) 0.9158(4) 0.3773(4) 0.076 Uiso 1 calc R
C16 C 0.6807(4) 0.8375(5) 0.3884(4) 0.061(3) Uani 1 d .
C17 C 0.5961(4) 0.7781(5) 0.4486(5) 0.077(3) Uani 1 d .
H17A H 0.5971(4) 0.7745(5) 0.4894(5) 0.092 Uiso 1 calc R
H17B H 0.5891(4) 0.8094(5) 0.4408(5) 0.092 Uiso 1 calc R
C18 C 0.5057(4) 0.7241(5) 0.3924(4) 0.058(2) Uani 1 d .
C19 C 0.4105(4) 0.6502(4) 0.3536(4) 0.051(2) Uani 1 d .
H19A H 0.3780(4) 0.6204(4) 0.3740(4) 0.062 Uiso 1 calc R
H19B H 0.4046(4) 0.6827(4) 0.3501(4) 0.062 Uiso 1 calc R
C20 C 0.4204(5) 0.6631(5) 0.2500 0.043(3) Uani 1 d S
C21 C 0.5330(5) 0.4185(5) 0.2983(8) 0.095(4) Uani 1 d .
H21 H 0.5177(5) 0.3981(5) 0.3336(8) 0.114 Uiso 1 calc R
C22 C 0.5772(4) 0.4750(4) 0.3012(6) 0.077(3) Uani 1 d .
H22 H 0.5924(4) 0.4936(4) 0.3374(6) 0.092 Uiso 1 calc R
C23 C 0.5990(5) 0.5040(5) 0.2500 0.069(5) Uani 1 d S
C24 C 0.6415(5) 0.5689(5) 0.2500 0.055(3) Uani 1 d S
H24A H 0.6657(5) 0.5797(5) 0.2834 0.066 Uiso 0.50 calc PR
H24B H 0.6657(5) 0.5797(5) 0.2166 0.066 Uiso 0.50 calc PR
C25 C 0.6403(5) 0.6621(4) 0.2500 0.043(3) Uani 1 d S
H25A H 0.6646(5) 0.6750(4) 0.2167 0.051 Uiso 0.50 calc PR
H25B H 0.6646(5) 0.6750(4) 0.2833 0.051 Uiso 0.50 calc PR
C26 C 0.6003(5) 0.6887(5) 0.2500 0.050(3) Uani 1 d S
H26A H 0.5759(5) 0.6754(5) 0.2168 0.060 Uiso 0.50 calc PR
H26B H 0.5759(5) 0.6754(5) 0.2832 0.060 Uiso 0.50 calc PR
C27 C 0.6341(5) 0.7542(4) 0.2500 0.036(2) Uani 1 d S
H27A H 0.6583(5) 0.7681(4) 0.2833 0.044 Uiso 0.50 calc PR
H27B H 0.6583(5) 0.7681(4) 0.2167 0.044 Uiso 0.50 calc PR
C28 C 0.5911(5) 0.7754(5) 0.2500 0.043(3) Uani 1 d S
H28A H 0.5668(5) 0.7605(5) 0.2168 0.052 Uiso 0.50 calc PR
H28B H 0.5668(5) 0.7605(5) 0.2832 0.052 Uiso 0.50 calc PR
C29 C 0.5766(5) 0.8599(5) 0.2500 0.065(4) Uani 1 d S
H29A H 0.5524(5) 0.8448(5) 0.2832 0.078 Uiso 0.50 calc PR
H29B H 0.5524(5) 0.8448(5) 0.2168 0.078 Uiso 0.50 calc PR
C30 C 0.6051(5) 0.9250(5) 0.2500 0.048(3) Uani 1 d S
C31 C 0.6173(6) 0.9548(5) 0.3001(5) 0.093(4) Uani 1 d .
H31 H 0.6088(6) 0.9344(5) 0.3358(5) 0.111 Uiso 1 calc R
C32 C 0.6418(7) 1.0139(5) 0.2998(6) 0.108(5) Uani 1 d .
H32 H 0.6491(7) 1.0343(5) 0.3354(6) 0.129 Uiso 1 calc R
C33 C 0.3883(11) 0.1846(11) 0.2958(16) 0.123(11) Uani 0.50 d P
C34 C 0.4526(8) 0.2068(7) 0.2500 0.172(15) Uani 1 d S
N19 N 0.7679(18) 0.7377(25) 0.5410(10) 0.261(26) Uani 1 d .
O9 O 0.6751(9) 0.9231(9) 0.4845(6) 0.188(7) Uani 1 d .
O10 O 0.8166(32) 0.7619(21) 0.5098(24) 0.788(71) Uani 1 d .
O11 O 0.7065(8) 0.6938(9) 0.5715(7) 0.206(8) Uani 1 d .
N20 N 0.5260(41) 0.5672(23) 0.5576(24) 0.278(53) Uani 0.50 d P
O12 O 0.5550(15) 0.5862(19) 0.5784(16) 0.146(14) Uani 0.50 d P
O13 O 0.4767(18) 0.5005(33) 0.4835(24) 0.371(52) Uani 0.50 d P
O14 O 0.4615(45) 0.5535(96) 0.5381(58) 1.494(449) Uani 0.50 d P
O1W O 0.7029(8) 0.5638(8) 0.3932(7) 0.195(6) Uiso 1 d .
O2W O 0.4378(12) 0.7120(11) 0.5036(11) 0.288(11) Uiso 1 d .
O3W O 0.7243(15) 0.8708(14) 0.5471(14) 0.333(15) Uiso 1 d .
O4W O 0.9469(13) 0.8285(13) 0.3007(12) 0.316(12) Uiso 1 d .
O5W O 0.3610(17) 0.4992(18) 0.5210(16) 0.403(18) Uiso 1 d .
O6W O 0.9770(23) 0.9055(23) 0.3636(22) 0.505(26) Uiso 1 d .
O7W O 0.9103(22) 0.8601(21) 0.4891(22) 0.476(25) Uiso 1 d .
O8W O 0.5775(10) 0.9215(11) 0.4407(9) 0.155(10) Uiso 0.65(3) d P
O8W' O 0.3243(14) 0.4528(14) 0.4242(13) 0.116(15) Uiso 0.35(3) d P
O9W O 0.2664(24) 0.1919(24) 0.3823(24) 0.548(31) Uiso 1 d .
O10W O 0.3668(21) 0.2114(22) 0.3670(20) 0.139(15) Uiso 0.25 d P
O11W O 0.3333 0.6667 0.4640(14) 0.137(11) Uiso 0.60 d SP
O12W O 0.4884(13) 0.2595(13) 0.4010(12) 0.137(9) Uiso 0.40 d P
O13W O 0.7791(15) 1.0380(15) 0.2898(13) 0.230(13) Uiso 0.60 d P
O14W O 0.9044(14) 0.9187(14) 0.4290(13) 0.216(12) Uiso 0.60 d P
O15W O 0.5825(27) 0.3149(28) 0.2942(22) 0.538(39) Uiso 0.80 d P
O16W O 0.9249(20) 1.0167(20) 0.2500 0.417(21) Uiso 1.30 d SP
O17W O 0.5764(9) 0.6963(8) 0.5891(9) 0.190(7) Uiso 0.85 d P
O18W O 0.5967(19) 0.2519(19) 0.3324(16) 0.331(17) Uiso 0.75 d P
O19W O 1.0000 1.0000 0.3166(37) 0.600(49) Uiso 1.20 d SP

loop_
_atom_type_symbol
_atom_type_description
_atom_type_scat_dispersion_real
_atom_type_scat_dispersion_imag
_atom_type_scat_source
C C 0.0033 0.0016 'International Tables Vol C Tables 4.2.6.8 and 6.1.1.4'
H H 0.0000 0.0000 'International Tables Vol C Tables 4.2.6.8 and 6.1.1.4'
N N 0.0061 0.0033 'International Tables Vol C Tables 4.2.6.8 and 6.1.1.4'
O O 0.0106 0.0060 'International Tables Vol C Tables 4.2.6.8 and 6.1.1.4'
Pt Pt -1.7033 8.3905 'International Tables Vol C Tables 4.2.6.8 and 6.1.1.4'

loop_
_geom_angle_atom_site_label_1
_geom_angle_atom_site_label_2
_geom_angle_atom_site_label_3
_geom_angle
_geom_angle_site_symmetry_1
_geom_angle_site_symmetry_3
N16 Pt N13 89.3(4) 3_565 .
N16 Pt N18 93.9(5) 3_565 .
N13 Pt N18 176.7(5) . .
N16 Pt N17 162.0(6) 3_565 10_556
N13 Pt N17 92.6(5) . 10_556
N18 Pt N17 84.3(6) . 10_556
N16 Pt N17 162.0(6) 3_565 .
N13 Pt N17 92.6(5) . .
N18 Pt N17 84.3(6) . .
N17 Pt N17 35.8(11) 10_556 .
N16 Pt Pt 53.9(3) 3_565 2_665
N13 Pt Pt 35.5(3) . 2_665
N18 Pt Pt 147.8(4) . 2_665
N17 Pt Pt 126.1(4) 10_556 2_665
N17 Pt Pt 126.1(4) . 2_665
N16 Pt Pt 6.1(3) 3_565 3_565
N13 Pt Pt 95.5(3) . 3_565
N18 Pt Pt 87.8(4) . 3_565
N17 Pt Pt 160.4(6) 10_556 3_565
N17 Pt Pt 160.4(6) . 3_565
Pt Pt Pt 60.0 2_665 3_565
C5 O3 N14 125.0(6) . .
C7 O4 N14 118.1(7) . .
C14 O5 N15 115.0(7) . .
C16 O6 N15 124.2(6) . .
C20 O8 C13 159.8(5) . 2_665
C1 N1 C2 121.7(8) . .
C1 N1 C8 111.7(8) . .
C2 N1 C8 125.1(7) . .
C3 N2 C9 111.6(8) . .
C3 N2 C2 122.0(9) . .
C9 N2 C2 126.2(8) . .
C3 N3 C4 122.4(10) . .
C3 N3 C10 113.0(9) . .
C4 N3 C10 123.9(9) . .
C5 N4 C4 122.5(9) . .
C5 N4 C11 113.2(8) . .
C4 N4 C11 123.4(9) . .
C5 N5 C12 113.3(8) . .
C5 N5 C6 120.0(8) . .
C12 N5 C6 124.0(7) . .
C7 N6 C6 121.3(7) . .
C7 N6 C13 112.3(7) . .
C6 N6 C13 126.4(7) . .
C14 N7 C15 122.5(8) . .
C14 N7 C8 112.0(8) . .
C15 N7 C8 125.4(8) . .
C16 N8 C9 111.9(8) . .
C16 N8 C15 122.6(9) . .
C9 N8 C15 124.4(8) . .
C16 N9 C17 121.7(10) . .
C16 N9 C10 112.3(8) . .
C17 N9 C10 124.2(9) . .
C18 N10 C17 123.5(9) . .
C18 N10 C11 111.7(8) . .
C17 N10 C11 123.1(9) . .
C18 N11 C19 123.2(8) . .
C18 N11 C12 112.7(8) . .
C19 N11 C12 124.1(8) . .
C20 N12 C19 120.9(7) . .
C20 N12 C13 112.4(7) . .
C19 N12 C13 124.7(7) . .
C21 N13 C21 116.8(14) 10_556 .
C21 N13 Pt 121.6(7) 10_556 .
C21 N13 Pt 121.6(7) . .
C25 N14 C24 113.7(9) . .
C25 N14 O3 100.8(3) . .
C24 N14 O3 100.1(3) . .
C25 N14 O4 134.2(7) . .
C24 N14 O4 112.1(6) . .
O3 N14 O4 70.9(2) . .
C29 N15 C28 111.5(8) . .
C29 N15 O6 101.7(3) . .
C28 N15 O6 100.1(3) . .
C29 N15 O5 119.9(7) . .
C28 N15 O5 128.5(6) . .
O6 N15 O5 70.4(2) . .
C32 N16 C32 118.5(13) 10_556 .
C32 N16 Pt 120.6(7) 10_556 2_665
C32 N16 Pt 120.7(7) . 2_665
N17 N17 C34 66.3(8) 10_556 .
N17 N17 Pt 72.1(6) 10_556 .
C34 N17 Pt 100.3(10) . .
C33 N18 C33 76.7(24) 10_556 .
C33 N18 Pt 109.2(10) 10_556 .
C33 N18 Pt 109.2(10) . .
O1 C1 N1 126.0(5) . .
O1 C1 N1 126.0(5) . 10_556
N1 C1 N1 108.1(11) . 10_556
N1 C2 N2 113.0(7) . .
O2 C3 N3 126.5(10) . .
O2 C3 N2 125.6(9) . .
N3 C3 N2 107.9(9) . .
N3 C4 N4 114.6(8) . .
O3 C5 N4 125.6(8) . .
O3 C5 N5 126.9(9) . .
N4 C5 N5 107.3(8) . .
N6 C6 N5 113.8(7) . .
O4 C7 N6 125.7(5) . .
O4 C7 N6 125.7(5) . 10_556
N6 C7 N6 108.6(9) . 10_556
N7 C8 N1 114.3(7) . .
N7 C8 C8 103.9(5) . 10_556
N1 C8 C8 104.1(5) . 10_556
N2 C9 N8 113.5(7) . .
N2 C9 C10 104.7(8) . .
N8 C9 C10 103.6(8) . .
N3 C10 N9 113.7(8) . .
N3 C10 C9 102.7(8) . .
N9 C10 C9 103.5(9) . .
N10 C11 N4 114.4(8) . .
N10 C11 C12 103.8(8) . .
N4 C11 C12 102.7(8) . .
N11 C12 N5 114.0(7) . .
N11 C12 C11 103.0(8) . .
N5 C12 C11 103.2(7) . .
N12 C13 N6 114.7(6) . .
N12 C13 C13 103.5(4) . 10_556
N6 C13 C13 103.4(4) . 10_556
O5 C14 N7 125.9(6) . 10_556
O5 C14 N7 125.9(6) . .
N7 C14 N7 108.2(11) 10_556 .
N7 C15 N8 113.4(7) . .
O6 C16 N9 126.5(9) . .
O6 C16 N8 124.8(10) . .
N9 C16 N8 108.7(10) . .
N10 C17 N9 114.3(8) . .
O7 C18 N10 125.9(9) . .
O7 C18 N11 125.5(8) . .
N10 C18 N11 108.6(9) . .
N12 C19 N11 114.3(7) . .
O8 C20 N12 126.1(5) . 10_556
O8 C20 N12 126.1(5) . .
N12 C20 N12 107.7(9) 10_556 .
N13 C21 C22 124.5(15) . .
C21 C22 C23 117.4(14) . .
C22 C23 C22 119.5(13) 10_556 .
C22 C23 C24 120.1(7) 10_556 .
C22 C23 C24 120.1(7) . .
N14 C24 C23 106.4(9) . .
N14 C25 C26 110.5(9) . .
C27 C26 C25 112.3(9) . .
C28 C27 C26 107.8(9) . .
N15 C28 C27 112.6(9) . .
N15 C29 C30 112.0(9) . .
C31 C30 C31 118.8(12) . 10_556
C31 C30 C29 120.6(6) . .
C31 C30 C29 120.6(6) 10_556 .
C30 C31 C32 120.3(12) . .
N16 C32 C31 121.0(12) . .
N18 C33 C34 85.5(17) . .
N17 C34 N17 47.3(15) . 10_556
N17 C34 C33 123.3(13) . .
N17 C34 C33 94.9(12) 10_556 .
N17 C34 C33 94.9(12) . 10_556
N17 C34 C33 123.3(13) 10_556 10_556
C33 C34 C33 70.6(20) . 10_556
O10 N19 O9 89.4(31) . 9_656
O10 N19 O11 166.0(54) . .
O9 N19 O11 76.5(31) 9_656 .
O12 N20 O14 147.9(100) . .

loop_
_geom_bond_atom_site_label_1
_geom_bond_atom_site_label_2
_geom_bond_distance
_geom_bond_site_symmetry_2
Pt N16 2.025(10) 3_565
Pt N13 2.029(12) .
Pt N18 2.060(13) .
Pt N17 2.142(15) 10_556
Pt N17 2.142(15) .
Pt Pt 19.4761(10) 2_665
Pt Pt 19.4761(10) 3_565
O1 C1 1.210(15) .
O2 C3 1.222(12) .
O3 C5 1.218(11) .
O3 N14 2.853(8) .
O4 C7 1.246(13) .
O4 N14 2.856(13) .
O5 C14 1.23(2) .
O5 N15 2.869(12) .
O6 C16 1.235(12) .
O6 N15 2.795(7) .
O7 C18 1.224(12) .
O8 C20 1.227(13) .
O8 C13 2.975(10) 2_665
N1 C1 1.383(10) .
N1 C2 1.441(12) .
N1 C8 1.458(11) .
N2 C3 1.398(13) .
N2 C9 1.438(13) .
N2 C2 1.450(12) .
N3 C3 1.376(13) .
N3 C4 1.439(13) .
N3 C10 1.450(14) .
N4 C5 1.376(12) .
N4 C4 1.466(12) .
N4 C11 1.469(13) .
N5 C5 1.381(11) .
N5 C12 1.456(12) .
N5 C6 1.479(12) .
N6 C7 1.362(9) .
N6 C6 1.426(11) .
N6 C13 1.455(10) .
N7 C14 1.374(11) .
N7 C15 1.442(12) .
N7 C8 1.458(11) .
N8 C16 1.389(12) .
N8 C9 1.452(13) .
N8 C15 1.453(13) .
N9 C16 1.366(14) .
N9 C17 1.443(12) .
N9 C10 1.458(13) .
N10 C18 1.378(12) .
N10 C17 1.438(12) .
N10 C11 1.456(14) .
N11 C18 1.378(13) .
N11 C19 1.445(11) .
N11 C12 1.448(13) .
N12 C20 1.371(9) .
N12 C19 1.433(10) .
N12 C13 1.451(10) .
N13 C21 1.32(2) 10_556
N13 C21 1.32(2) .
N14 C25 1.484(14) .
N14 C24 1.511(14) .
N15 C29 1.488(14) .
N15 C28 1.503(13) .
N16 C32 1.354(15) 10_556
N16 C32 1.354(15) .
N16 Pt 2.025(10) 2_665
N17 N17 1.32(4) 10_556
N17 C34 1.64(2) .
N18 C33 1.72(3) 10_556
N18 C33 1.72(3) .
C1 N1 1.383(10) 10_556
C7 N6 1.362(9) 10_556
C8 C8 1.53(2) 10_556
C9 C10 1.558(14) .
C11 C12 1.562(14) .
C13 C13 1.54(2) 10_556
C14 N7 1.374(11) 10_556
C20 N12 1.371(9) 10_556
C21 C22 1.38(2) .
C22 C23 1.386(13) .
C23 C22 1.386(13) 10_556
C23 C24 1.52(2) .
C25 C26 1.547(15) .
C26 C27 1.515(15) .
C27 C28 1.51(2) .
C29 C30 1.51(2) .
C30 C31 1.360(13) .
C30 C31 1.360(13) 10_556
C31 C32 1.37(2) .
C33 C34 1.85(4) .
C34 N17 1.64(2) 10_556
C34 C33 1.85(4) 10_556
N19 O10 1.34(9) .
N19 O9 1.62(5) 9_656
N19 O11 1.63(5) .
O9 N19 1.62(5) 8_566
N20 O12 0.83(9) .
N20 O14 1.64(14) .
O13 O13 1.48(9) 7_666
O8W O8W' 1.23(3) 2_665
O8W' O8W 1.23(3) 3_565
